data_2229013
loop_
_publ_author_name
'Li, Tian-Yi'
'Ge, Yan-Xia'

_publ_section_title
;
 3-Chloro-<i>N</i>'-[(2-methoxynaphthalen-1-yl)methylidene]benzohydrazide
;
_journal_coeditor_code CV5034
_journal_issue 2
_journal_name_full 'Acta Crystallographica Section E'
_journal_page_first o374
_journal_paper_doi 10.1107/S1600536811000924
_journal_volume 67
_journal_year 2011
_chemical_formula_iupac 'C19 H15 Cl N2 O2'
_chemical_formula_moiety 'C19 H15 Cl N2 O2'
_chemical_formula_sum 'C19 H15 Cl N2 O2'
_chemical_formula_weight 338.78
_chemical_name_systematic
;
3-Chloro-<i>N</i>'-[(2-methoxynaphthalen-1-yl)methylidene]benzohydrazide
;
_space_group_IT_number 14
_symmetry_cell_setting monoclinic
_symmetry_space_group_name_Hall '-P 2ybc'
_symmetry_space_group_name_H-M 'P 1 21/c 1'
_atom_sites_solution_hydrogens geom
_atom_sites_solution_primary direct
_atom_sites_solution_secondary difmap
_audit_creation_method SHELXL-97
_cell_angle_alpha 90.00
_cell_angle_beta 109.446(2)
_cell_angle_gamma 90.00
_cell_formula_units_Z 4
_cell_length_a 12.181(2)
_cell_length_b 16.953(4)
_cell_length_c 8.5482(15)
_cell_measurement_reflns_used 762
_cell_measurement_temperature 298(2)
_cell_measurement_theta_max 24.3
_cell_measurement_theta_min 2.5
_cell_volume 1664.5(6)
_computing_cell_refinement 'SAINT (Bruker, 2005)'
_computing_data_collection 'APEX2 (Bruker, 2005)'
_computing_data_reduction 'SAINT (Bruker, 2005)'
_computing_molecular_graphics 'SHELXTL (Sheldrick, 2008)'
_computing_publication_material 'SHELXTL (Sheldrick, 2008)'
_computing_structure_refinement 'SHELXTL (Sheldrick, 2008)'
_computing_structure_solution 'SHELXTL (Sheldrick, 2008)'
_diffrn_ambient_temperature 298(2)
_diffrn_measured_fraction_theta_full 0.986
_diffrn_measured_fraction_theta_max 0.986
_diffrn_measurement_device_type
;
Bruker APEXII CCD area-detector
;
_diffrn_measurement_method \w
_diffrn_radiation_monochromator graphite
_diffrn_radiation_source 'fine-focus sealed tube'
_diffrn_radiation_type MoK\a
_diffrn_radiation_wavelength 0.71073
_diffrn_reflns_av_R_equivalents 0.0670
_diffrn_reflns_av_sigmaI/netI 0.1093
_diffrn_reflns_limit_h_max 15
_diffrn_reflns_limit_h_min -14
_diffrn_reflns_limit_k_max 21
_diffrn_reflns_limit_k_min -19
_diffrn_reflns_limit_l_max 10
_diffrn_reflns_limit_l_min -10
_diffrn_reflns_number 8964
_diffrn_reflns_theta_full 27.00
_diffrn_reflns_theta_max 27.00
_diffrn_reflns_theta_min 2.40
_diffrn_standards_number 0
_exptl_absorpt_coefficient_mu 0.243
_exptl_absorpt_correction_T_max 0.9622
_exptl_absorpt_correction_T_min 0.9576
_exptl_absorpt_correction_type multi-scan
_exptl_absorpt_process_details '(SADABS; Bruker, 2005)'
_exptl_crystal_colour colourless
_exptl_crystal_density_diffrn 1.352
_exptl_crystal_density_method 'not measured'
_exptl_crystal_description block
_exptl_crystal_F_000 704
_exptl_crystal_size_max 0.18
_exptl_crystal_size_mid 0.18
_exptl_crystal_size_min 0.16
_refine_diff_density_max 0.190
_refine_diff_density_min -0.236
_refine_ls_extinction_method none
_refine_ls_goodness_of_fit_ref 1.002
_refine_ls_hydrogen_treatment mixed
_refine_ls_matrix_type full
_refine_ls_number_parameters 221
_refine_ls_number_reflns 3586
_refine_ls_number_restraints 1
_refine_ls_restrained_S_all 1.002
_refine_ls_R_factor_all 0.1502
_refine_ls_R_factor_gt 0.0597
_refine_ls_shift/su_max_lt 0.001
_refine_ls_shift/su_mean 0.000
_refine_ls_structure_factor_coef Fsqd
_refine_ls_weighting_details 'calc w=1/[\s^2^(Fo^2^)+(0.0386P)^2^] where P=(Fo^2^+2Fc^2^)/3'
_refine_ls_weighting_scheme calc
_refine_ls_wR_factor_gt 0.1151
_refine_ls_wR_factor_ref 0.1468
_reflns_number_gt 1624
_reflns_number_total 3586
_reflns_threshold_expression I>2\s(I)
_cod_data_source_file cv5034.cif
_cod_data_source_block I
_cod_original_sg_symbol_H-M 'P 21/c'
_cod_database_code 2229013
_cod_database_fobs_code 2229013

loop_
_symmetry_equiv_pos_as_xyz
'x, y, z'
'-x, y+1/2, -z+1/2'
'-x, -y, -z'
'x, -y-1/2, z-1/2'

loop_
_atom_site_type_symbol
_atom_site_label
_atom_site_fract_x
_atom_site_fract_y
_atom_site_fract_z
_atom_site_U_iso_or_equiv
_atom_site_adp_type
_atom_site_calc_flag
_atom_site_refinement_flags
_atom_site_occupancy
_atom_site_disorder_assembly
_atom_site_disorder_group
Cl Cl1 0.57105(8) 0.10288(6) 1.03193(12) 0.0793(4) Uani d . 1 . .
N N1 0.8646(2) 0.28050(15) 0.6055(3) 0.0469(7) Uani d . 1 . .
N N2 0.7753(2) 0.24546(15) 0.6487(3) 0.0467(7) Uani d D 1 . .
O O1 0.9252(2) 0.49223(13) 0.7763(3) 0.0709(7) Uani d . 1 . .
O O2 0.71701(19) 0.17210(12) 0.4129(3) 0.0619(7) Uani d . 1 . .
C C1 1.0045(3) 0.38640(17) 0.6734(4) 0.0453(8) Uani d . 1 . .
C C2 1.0122(3) 0.46507(19) 0.7236(4) 0.0540(9) Uani d . 1 . .
C C3 1.1046(3) 0.5131(2) 0.7182(4) 0.0707(11) Uani d . 1 . .
H H3 1.1088 0.5653 0.7527 0.085 Uiso calc R 1 . .
C C4 1.1874(3) 0.4831(2) 0.6626(5) 0.0753(11) Uani d . 1 . .
H H4 1.2479 0.5157 0.6589 0.090 Uiso calc R 1 . .
C C5 1.1857(3) 0.4049(2) 0.6107(4) 0.0563(9) Uani d . 1 . .
C C6 1.2739(3) 0.3739(2) 0.5573(5) 0.0737(11) Uani d . 1 . .
H H6 1.3347 0.4067 0.5556 0.088 Uiso calc R 1 . .
C C7 1.2739(3) 0.2977(3) 0.5082(5) 0.0751(11) Uani d . 1 . .
H H7 1.3337 0.2785 0.4739 0.090 Uiso calc R 1 . .
C C8 1.1819(3) 0.2489(2) 0.5103(4) 0.0676(10) Uani d . 1 . .
H H8 1.1807 0.1965 0.4773 0.081 Uiso calc R 1 . .
C C9 1.0942(3) 0.27685(19) 0.5598(4) 0.0549(9) Uani d . 1 . .
H H9 1.0337 0.2431 0.5582 0.066 Uiso calc R 1 . .
C C10 1.0917(3) 0.35562(17) 0.6136(4) 0.0458(8) Uani d . 1 . .
C C11 0.9075(3) 0.34138(18) 0.6916(4) 0.0488(8) Uani d . 1 . .
H H11 0.8752 0.3580 0.7703 0.059 Uiso calc R 1 . .
C C12 0.7072(3) 0.19108(18) 0.5452(4) 0.0463(8) Uani d . 1 . .
C C13 0.6157(3) 0.15628(16) 0.6049(4) 0.0418(7) Uani d . 1 . .
C C14 0.6300(2) 0.14888(16) 0.7713(4) 0.0433(8) Uani d . 1 . .
H H14 0.6972 0.1682 0.8504 0.052 Uiso calc R 1 . .
C C15 0.5463(3) 0.11327(18) 0.8211(4) 0.0506(8) Uani d . 1 . .
C C16 0.4458(3) 0.0859(2) 0.7070(5) 0.0752(11) Uani d . 1 . .
H H16 0.3886 0.0626 0.7417 0.090 Uiso calc R 1 . .
C C17 0.4298(3) 0.0930(2) 0.5414(5) 0.0840(12) Uani d . 1 . .
H H17 0.3618 0.0743 0.4633 0.101 Uiso calc R 1 . .
C C18 0.5144(3) 0.1278(2) 0.4901(4) 0.0670(10) Uani d . 1 . .
H H18 0.5031 0.1322 0.3774 0.080 Uiso calc R 1 . .
C C19 0.9307(4) 0.5719(2) 0.8359(5) 0.0905(13) Uani d . 1 . .
H H19A 1.0029 0.5798 0.9245 0.136 Uiso calc R 1 . .
H H19B 0.8669 0.5812 0.8758 0.136 Uiso calc R 1 . .
H H19C 0.9260 0.6079 0.7471 0.136 Uiso calc R 1 . .
H H2 0.757(3) 0.265(2) 0.736(3) 0.109 Uiso d D 1 . .

loop_
_atom_site_aniso_label
_atom_site_aniso_U_11
_atom_site_aniso_U_22
_atom_site_aniso_U_33
_atom_site_aniso_U_12
_atom_site_aniso_U_13
_atom_site_aniso_U_23
Cl1 0.0826(7) 0.1061(8) 0.0635(7) -0.0240(6) 0.0433(6) 0.0039(5)
N1 0.0513(16) 0.0548(16) 0.0406(16) -0.0094(13) 0.0231(14) -0.0007(13)
N2 0.0505(16) 0.0514(16) 0.0461(18) -0.0066(13) 0.0267(15) -0.0026(13)
O1 0.0942(18) 0.0526(15) 0.0704(18) 0.0061(13) 0.0333(16) -0.0040(12)
O2 0.0833(17) 0.0664(15) 0.0490(15) -0.0153(12) 0.0392(14) -0.0103(11)
C1 0.055(2) 0.0434(19) 0.0354(19) -0.0063(15) 0.0130(17) 0.0031(14)
C2 0.066(2) 0.050(2) 0.041(2) -0.0017(18) 0.0120(18) 0.0071(16)
C3 0.087(3) 0.047(2) 0.067(3) -0.015(2) 0.010(2) -0.0055(18)
C4 0.070(3) 0.067(3) 0.081(3) -0.030(2) 0.015(2) 0.002(2)
C5 0.054(2) 0.065(2) 0.047(2) -0.0132(17) 0.0121(18) 0.0083(18)
C6 0.055(2) 0.091(3) 0.080(3) -0.014(2) 0.029(2) 0.008(2)
C7 0.056(2) 0.094(3) 0.085(3) 0.004(2) 0.037(2) 0.006(2)
C8 0.068(2) 0.075(2) 0.068(3) -0.001(2) 0.034(2) -0.001(2)
C9 0.051(2) 0.064(2) 0.054(2) -0.0092(17) 0.0235(19) 0.0010(17)
C10 0.053(2) 0.0466(19) 0.0367(19) -0.0077(15) 0.0138(17) 0.0048(15)
C11 0.052(2) 0.055(2) 0.042(2) -0.0037(16) 0.0195(17) 0.0020(17)
C12 0.053(2) 0.0482(19) 0.044(2) 0.0026(16) 0.0239(18) 0.0015(16)
C13 0.0424(19) 0.0426(17) 0.042(2) 0.0016(14) 0.0169(17) -0.0018(15)
C14 0.0440(18) 0.0436(17) 0.047(2) -0.0031(14) 0.0221(17) -0.0027(15)
C15 0.048(2) 0.058(2) 0.055(2) -0.0020(16) 0.0298(19) 0.0024(17)
C16 0.049(2) 0.098(3) 0.086(3) -0.019(2) 0.032(2) 0.003(2)
C17 0.055(2) 0.126(4) 0.065(3) -0.029(2) 0.012(2) -0.007(3)
C18 0.064(2) 0.087(3) 0.049(2) -0.010(2) 0.018(2) 0.0005(19)
C19 0.141(4) 0.059(2) 0.065(3) 0.024(2) 0.025(3) -0.007(2)

loop_
_atom_type_symbol
_atom_type_description
_atom_type_scat_dispersion_real
_atom_type_scat_dispersion_imag
_atom_type_scat_source
C C 0.0033 0.0016 'International Tables Vol C Tables 4.2.6.8 and 6.1.1.4'
H H 0.0000 0.0000 'International Tables Vol C Tables 4.2.6.8 and 6.1.1.4'
N N 0.0061 0.0033 'International Tables Vol C Tables 4.2.6.8 and 6.1.1.4'
O O 0.0106 0.0060 'International Tables Vol C Tables 4.2.6.8 and 6.1.1.4'
Cl Cl 0.1484 0.1585 'International Tables Vol C Tables 4.2.6.8 and 6.1.1.4'

loop_
_geom_angle_atom_site_label_1
_geom_angle_atom_site_label_2
_geom_angle_atom_site_label_3
_geom_angle_site_symmetry_1
_geom_angle_site_symmetry_3
_geom_angle
_geom_angle_publ_flag
C11 N1 N2 . . 113.5(2) ?
C12 N2 N1 . . 118.7(2) ?
C12 N2 H2 . . 121(2) ?
N1 N2 H2 . . 119(2) ?
C2 O1 C19 . . 119.1(3) ?
C2 C1 C10 . . 118.7(3) ?
C2 C1 C11 . . 116.2(3) ?
C10 C1 C11 . . 125.1(3) ?
O1 C2 C1 . . 116.4(3) ?
O1 C2 C3 . . 122.4(3) ?
C1 C2 C3 . . 121.1(3) ?
C4 C3 C2 . . 119.7(3) ?
C4 C3 H3 . . 120.1 ?
C2 C3 H3 . . 120.1 ?
C3 C4 C5 . . 122.4(3) ?
C3 C4 H4 . . 118.8 ?
C5 C4 H4 . . 118.8 ?
C4 C5 C6 . . 121.9(3) ?
C4 C5 C10 . . 118.6(3) ?
C6 C5 C10 . . 119.5(3) ?
C7 C6 C5 . . 122.4(3) ?
C7 C6 H6 . . 118.8 ?
C5 C6 H6 . . 118.8 ?
C6 C7 C8 . . 118.4(3) ?
C6 C7 H7 . . 120.8 ?
C8 C7 H7 . . 120.8 ?
C9 C8 C7 . . 121.0(3) ?
C9 C8 H8 . . 119.5 ?
C7 C8 H8 . . 119.5 ?
C8 C9 C10 . . 122.3(3) ?
C8 C9 H9 . . 118.9 ?
C10 C9 H9 . . 118.9 ?
C9 C10 C1 . . 124.2(3) ?
C9 C10 C5 . . 116.3(3) ?
C1 C10 C5 . . 119.5(3) ?
N1 C11 C1 . . 123.7(3) ?
N1 C11 H11 . . 118.2 ?
C1 C11 H11 . . 118.2 ?
O2 C12 N2 . . 123.9(3) ?
O2 C12 C13 . . 121.8(3) ?
N2 C12 C13 . . 114.2(3) ?
C14 C13 C18 . . 118.5(3) ?
C14 C13 C12 . . 122.4(3) ?
C18 C13 C12 . . 119.1(3) ?
C15 C14 C13 . . 120.6(3) ?
C15 C14 H14 . . 119.7 ?
C13 C14 H14 . . 119.7 ?
C16 C15 C14 . . 120.7(3) ?
C16 C15 Cl1 . . 120.8(2) ?
C14 C15 Cl1 . . 118.5(3) ?
C15 C16 C17 . . 119.5(3) ?
C15 C16 H16 . . 120.2 ?
C17 C16 H16 . . 120.2 ?
C16 C17 C18 . . 120.2(3) ?
C16 C17 H17 . . 119.9 ?
C18 C17 H17 . . 119.9 ?
C17 C18 C13 . . 120.5(3) ?
C17 C18 H18 . . 119.7 ?
C13 C18 H18 . . 119.7 ?
O1 C19 H19A . . 109.5 ?
O1 C19 H19B . . 109.5 ?
H19A C19 H19B . . 109.5 ?
O1 C19 H19C . . 109.5 ?
H19A C19 H19C . . 109.5 ?
H19B C19 H19C . . 109.5 ?

loop_
_geom_bond_atom_site_label_1
_geom_bond_atom_site_label_2
_geom_bond_site_symmetry_2
_geom_bond_distance
_geom_bond_publ_flag
Cl1 C15 . 1.735(3) ?
N1 C11 . 1.274(3) ?
N1 N2 . 1.392(3) ?
N2 C12 . 1.354(4) ?
N2 H2 . 0.91(3) ?
O1 C2 . 1.362(4) ?
O1 C19 . 1.437(4) ?
O2 C12 . 1.219(3) ?
C1 C2 . 1.394(4) ?
C1 C10 . 1.422(4) ?
C1 C11 . 1.458(4) ?
C2 C3 . 1.402(4) ?
C3 C4 . 1.349(4) ?
C3 H3 . 0.9300 ?
C4 C5 . 1.395(5) ?
C4 H4 . 0.9300 ?
C5 C6 . 1.402(5) ?
C5 C10 . 1.425(4) ?
C6 C7 . 1.358(5) ?
C6 H6 . 0.9300 ?
C7 C8 . 1.399(5) ?
C7 H7 . 0.9300 ?
C8 C9 . 1.358(4) ?
C8 H8 . 0.9300 ?
C9 C10 . 1.416(4) ?
C9 H9 . 0.9300 ?
C11 H11 . 0.9300 ?
C12 C13 . 1.494(4) ?
C13 C14 . 1.380(4) ?
C13 C18 . 1.383(4) ?
C14 C15 . 1.370(4) ?
C14 H14 . 0.9300 ?
C15 C16 . 1.367(4) ?
C16 C17 . 1.368(5) ?
C16 H16 . 0.9300 ?
C17 C18 . 1.379(5) ?
C17 H17 . 0.9300 ?
C18 H18 . 0.9300 ?
C19 H19A . 0.9600 ?
C19 H19B . 0.9600 ?
C19 H19C . 0.9600 ?

loop_
_geom_hbond_atom_site_label_D
_geom_hbond_atom_site_label_H
_geom_hbond_atom_site_label_A
_geom_hbond_site_symmetry_A
_geom_hbond_distance_DH
_geom_hbond_distance_HA
_geom_hbond_distance_DA
_geom_hbond_angle_DHA
N2 H2 O2 4_566 0.91(3) 2.04(3) 2.937(3) 170(3)

loop_
_cod_related_entry_id
_cod_related_entry_database
_cod_related_entry_code
1 ChemSpider 4495714
